data_4514959
loop_
_publ_author_name
'Chaudhari, Prakash D.'
'Hong, Bor-Cherng'
'Wen, Chao-Lin'
'Lee, Gene-Hsiang'

_publ_section_title
;
 Asymmetric Synthesis of Spirocyclopentane Oxindoles Containing Four
 Consecutive Stereocenters and Quaternary \a-Nitro Esters via
 Organocatalytic Enantioselective Michael-Michael Cascade Reactions.
;
_journal_issue 1
_journal_name_full 'ACS omega'
_journal_page_first 655
_journal_page_last 667
_journal_paper_doi 10.1021/acsomega.8b03049
_journal_volume 4
_journal_year 2019
_chemical_formula_sum 'C48 H48 Br2 N6 O16'
_chemical_formula_weight 1124.74
_space_group_crystal_system triclinic
_space_group_IT_number 2
_space_group_name_Hall '-P 1'
_space_group_name_H-M_alt 'P -1'
_symmetry_space_group_name_Hall '-P 1'
_symmetry_space_group_name_H-M 'P -1'
_atom_sites_solution_hydrogens geom
_audit_creation_method SHELXL-2014/7
_cell_angle_alpha 105.2163(11)
_cell_angle_beta 96.8216(12)
_cell_angle_gamma 109.1621(12)
_cell_formula_units_Z 2
_cell_length_a 11.3435(4)
_cell_length_b 14.1708(5)
_cell_length_c 17.3486(6)
_cell_measurement_reflns_used 9742
_cell_measurement_temperature 200(2)
_cell_measurement_theta_max 75.19
_cell_measurement_theta_min 3.49
_cell_volume 2476.78(15)
_computing_cell_refinement 'Bruker SAINT'
_computing_data_collection 'Bruker APEX3'
_computing_data_reduction 'Bruker SAINT'
_computing_molecular_graphics 'Bruker SHELXTL'
_computing_publication_material 'Bruker SHELXTL'
_computing_structure_refinement 'SHELXL-2014/7 (Sheldrick, 2014)'
_computing_structure_solution 'SHELXS-97 (Sheldrick 2008)'
_diffrn_ambient_temperature 200(2)
_diffrn_measured_fraction_theta_full 0.999
_diffrn_measured_fraction_theta_max 0.995
_diffrn_measurement_device_type 'Bruker D8 VENTURE'
_diffrn_measurement_method '\f and \w scans'
_diffrn_radiation_type CuK\a
_diffrn_radiation_wavelength 1.54178
_diffrn_reflns_av_R_equivalents 0.0151
_diffrn_reflns_av_unetI/netI 0.0226
_diffrn_reflns_Laue_measured_fraction_full 0.999
_diffrn_reflns_Laue_measured_fraction_max 0.995
_diffrn_reflns_limit_h_max 14
_diffrn_reflns_limit_h_min -14
_diffrn_reflns_limit_k_max 17
_diffrn_reflns_limit_k_min -17
_diffrn_reflns_limit_l_max 21
_diffrn_reflns_limit_l_min -21
_diffrn_reflns_number 19447
_diffrn_reflns_point_group_measured_fraction_full 0.999
_diffrn_reflns_point_group_measured_fraction_max 0.995
_diffrn_reflns_theta_full 67.679
_diffrn_reflns_theta_max 74.996
_diffrn_reflns_theta_min 2.709
_exptl_absorpt_coefficient_mu 2.733
_exptl_absorpt_correction_T_max 0.7539
_exptl_absorpt_correction_T_min 0.6701
_exptl_absorpt_correction_type multi-scan
_exptl_absorpt_process_details 'SADABS (Bruker, 2016)'
_exptl_crystal_colour colourless
_exptl_crystal_density_diffrn 1.508
_exptl_crystal_description plate
_exptl_crystal_F_000 1152
_exptl_crystal_size_max 0.135
_exptl_crystal_size_mid 0.115
_exptl_crystal_size_min 0.058
_refine_diff_density_max 1.119
_refine_diff_density_min -1.029
_refine_diff_density_rms 0.074
_refine_ls_extinction_method none
_refine_ls_goodness_of_fit_ref 1.070
_refine_ls_hydrogen_treatment constr
_refine_ls_matrix_type full
_refine_ls_number_parameters 632
_refine_ls_number_reflns 10155
_refine_ls_number_restraints 9
_refine_ls_restrained_S_all 1.540
_refine_ls_R_factor_all 0.0540
_refine_ls_R_factor_gt 0.0499
_refine_ls_shift/su_max 0.001
_refine_ls_shift/su_mean 0.000
_refine_ls_structure_factor_coef Fsqd
_refine_ls_weighting_details 'w=1/[\s^2^(Fo^2^)+(0.0688P)^2^+3.0699P] where P=(Fo^2^+2Fc^2^)/3'
_refine_ls_weighting_scheme calc
_refine_ls_wR_factor_gt 0.1357
_refine_ls_wR_factor_ref 0.1409
_reflns_Friedel_coverage 0.000
_reflns_number_gt 9238
_reflns_number_total 10155
_reflns_threshold_expression 'I > 2\s(I)'
_cod_data_source_file ao8b03049_si_003.cif
_cod_data_source_block ic19210
_cod_database_code 4514959
_shelx_shelxl_version_number 2014/7
_shelx_space_group_comment
; 
The symmetry employed for this shelxl refinement is uniquely defined 
by the following loop, which should always be used as a source of 
symmetry information in preference to the above space-group names. 
They are only intended as comments. 
;
_shelx_estimated_absorpt_t_min 0.709
_shelx_estimated_absorpt_t_max 0.858

loop_
_space_group_symop_operation_xyz
'x, y, z'
'-x, -y, -z'

loop_
_atom_site_label
_atom_site_type_symbol
_atom_site_fract_x
_atom_site_fract_y
_atom_site_fract_z
_atom_site_U_iso_or_equiv
_atom_site_adp_type
_atom_site_occupancy
_atom_site_site_symmetry_order
_atom_site_calc_flag
_atom_site_refinement_flags_posn
_atom_site_refinement_flags_adp
_atom_site_refinement_flags_occupancy
_atom_site_disorder_assembly
_atom_site_disorder_group
Br1 Br 0.45454(7) -0.15689(4) 0.56671(2) 0.0874(2) Uani 1 1 d . . . . .
N1 N 0.2070(2) -0.06150(16) 0.21261(14) 0.0324(4) Uani 1 1 d . . . . .
H1 H 0.1979 -0.0036 0.2403 0.039 Uiso 1 1 calc R U . . .
N2 N 0.4506(2) -0.34826(15) 0.08529(13) 0.0298(4) Uani 1 1 d D . . . .
N3 N 0.6068(2) -0.06095(17) 0.02415(16) 0.0365(5) Uani 1 1 d . . . . .
O1 O 0.42627(16) 0.00303(13) 0.23620(11) 0.0312(4) Uani 1 1 d . . . . .
O2 O 0.70153(18) -0.15386(18) 0.22598(14) 0.0457(5) Uani 1 1 d . . . . .
O3 O 0.5833(2) -0.30885(16) 0.23971(12) 0.0404(4) Uani 1 1 d . . . . .
O4 O 0.3439(2) -0.40290(15) 0.05037(13) 0.0444(5) Uani 1 1 d D . . . .
O5 O 0.5448(2) -0.36583(16) 0.06627(13) 0.0421(4) Uani 1 1 d . . . . .
O6 O 0.6094(3) -0.0703(2) -0.04681(16) 0.0722(8) Uani 1 1 d D . . . .
O7 O 0.6291(3) 0.02218(17) 0.07563(17) 0.0624(7) Uani 1 1 d . . . . .
C1 C 0.3215(2) -0.06938(17) 0.20723(14) 0.0262(4) Uani 1 1 d . . . . .
C2 C 0.2965(2) -0.18292(17) 0.15272(14) 0.0243(4) Uani 1 1 d . . . . .
C3 C 0.1523(2) -0.23232(18) 0.13318(14) 0.0264(4) Uani 1 1 d . . . . .
C4 C 0.0688(2) -0.3342(2) 0.08896(16) 0.0318(5) Uani 1 1 d . . . . .
H4 H 0.1002 -0.3869 0.0653 0.038 Uiso 1 1 calc R U . . .
C5 C -0.0628(3) -0.3579(2) 0.07995(18) 0.0393(6) Uani 1 1 d . . . . .
H5 H -0.1215 -0.4275 0.0501 0.047 Uiso 1 1 calc R U . . .
C6 C -0.1084(3) -0.2807(2) 0.1143(2) 0.0431(6) Uani 1 1 d . . . . .
H6 H -0.1983 -0.2980 0.1067 0.052 Uiso 1 1 calc R U . . .
C7 C -0.0253(3) -0.1781(2) 0.15990(19) 0.0416(6) Uani 1 1 d . . . . .
H7 H -0.0565 -0.1253 0.1838 0.050 Uiso 1 1 calc R U . . .
C8 C 0.1041(2) -0.15672(19) 0.16870(16) 0.0308(5) Uani 1 1 d . . . . .
C9 C 0.3620(2) -0.24693(17) 0.19153(14) 0.0240(4) Uani 1 1 d . . . . .
H9 H 0.3010 -0.3221 0.1691 0.029 Uiso 1 1 calc R U . . .
C10 C 0.4808(2) -0.24263(17) 0.15335(14) 0.0252(4) Uani 1 1 d D . . . .
C11 C 0.4966(2) -0.15748(17) 0.11126(14) 0.0255(4) Uani 1 1 d . . . . .
H11 H 0.5378 -0.0873 0.1551 0.031 Uiso 1 1 calc R U . . .
C12 C 0.3583(2) -0.17179(18) 0.07898(14) 0.0261(4) Uani 1 1 d . . . . .
H12A H 0.3156 -0.2358 0.0305 0.031 Uiso 1 1 calc R U . . .
H12B H 0.3544 -0.1097 0.0643 0.031 Uiso 1 1 calc R U . . .
C13 C 0.3834(2) -0.21839(19) 0.28364(15) 0.0283(5) Uani 1 1 d . . . . .
C14 C 0.2998(3) -0.2840(2) 0.31686(17) 0.0389(6) Uani 1 1 d . . . . .
H14 H 0.2290 -0.3435 0.2813 0.047 Uiso 1 1 calc R U . . .
C15 C 0.3176(4) -0.2644(3) 0.4012(2) 0.0518(8) Uani 1 1 d . . . . .
H15 H 0.2591 -0.3093 0.4232 0.062 Uiso 1 1 calc R U . . .
C16 C 0.4213(4) -0.1789(3) 0.45191(17) 0.0513(8) Uani 1 1 d . . . . .
C17 C 0.5040(3) -0.1106(2) 0.42175(18) 0.0456(7) Uani 1 1 d . . . . .
H17 H 0.5741 -0.0510 0.4580 0.055 Uiso 1 1 calc R U . . .
C18 C 0.4840(3) -0.1294(2) 0.33755(16) 0.0346(5) Uani 1 1 d . . . . .
H18 H 0.5396 -0.0812 0.3164 0.042 Uiso 1 1 calc R U . . .
C19 C 0.6034(2) -0.2280(2) 0.21084(16) 0.0327(5) Uani 1 1 d . . . . .
C20 C 0.6949(4) -0.3105(3) 0.2906(2) 0.0544(8) Uani 1 1 d . . . . .
H20A H 0.7721 -0.2813 0.2701 0.065 Uiso 1 1 calc R U . . .
H20B H 0.6822 -0.3843 0.2867 0.065 Uiso 1 1 calc R U . . .
C21 C 0.7144(4) -0.2479(3) 0.3773(2) 0.0610(9) Uani 1 1 d . . . . .
H21A H 0.7390 -0.1731 0.3823 0.092 Uiso 1 1 calc R U . . .
H21B H 0.7825 -0.2574 0.4112 0.092 Uiso 1 1 calc R U . . .
H21C H 0.6348 -0.2718 0.3959 0.092 Uiso 1 1 calc R U . . .
C22 C 0.5788(2) -0.15903(19) 0.04815(16) 0.0316(5) Uani 1 1 d . . . . .
H22A H 0.6602 -0.1634 0.0714 0.038 Uiso 1 1 calc R U . . .
H22B H 0.5334 -0.2219 -0.0009 0.038 Uiso 1 1 calc R U . . .
Br2 Br 0.35382(3) 0.54472(3) 0.61393(2) 0.04853(11) Uani 1 1 d . . . . .
N4 N 0.40964(19) 0.20005(16) 0.23023(13) 0.0292(4) Uani 1 1 d . . . . .
H4A H 0.4347 0.1568 0.2498 0.035 Uiso 1 1 calc R U . . .
N5 N 0.0873(2) 0.41335(15) 0.13923(13) 0.0295(4) Uani 1 1 d . . . . .
N6 N -0.1000(2) 0.07087(17) 0.03230(17) 0.0397(5) Uani 1 1 d . . . . .
O8 O 0.20424(17) 0.14688(13) 0.24906(11) 0.0313(4) Uani 1 1 d . . . . .
O9 O -0.0765(2) 0.29338(19) 0.25962(14) 0.0494(5) Uani 1 1 d . . . . .
O10 O 0.0445(2) 0.46579(17) 0.28904(13) 0.0428(5) Uani 1 1 d . . . . .
O11 O 0.1790(2) 0.46731(17) 0.12463(14) 0.0470(5) Uani 1 1 d . . . . .
O12 O -0.02255(19) 0.40461(16) 0.11226(13) 0.0410(4) Uani 1 1 d . . . . .
O13 O -0.1027(3) 0.01624(17) 0.07606(18) 0.0645(7) Uani 1 1 d . . . . .
O14 O -0.1255(3) 0.0376(2) -0.04136(18) 0.0778(9) Uani 1 1 d . . . . .
C23 C 0.2921(2) 0.20460(17) 0.22779(14) 0.0259(4) Uani 1 1 d . . . . .
C24 C 0.2849(2) 0.28808(17) 0.18730(14) 0.0232(4) Uani 1 1 d . . . . .
C25 C 0.4183(2) 0.32915(17) 0.17296(14) 0.0248(4) Uani 1 1 d . . . . .
C26 C 0.4747(2) 0.40653(19) 0.13958(15) 0.0313(5) Uani 1 1 d . . . . .
H26 H 0.4286 0.4454 0.1224 0.038 Uiso 1 1 calc R U . . .
C27 C 0.6012(3) 0.4265(2) 0.13153(17) 0.0375(6) Uani 1 1 d . . . . .
H27 H 0.6418 0.4799 0.1092 0.045 Uiso 1 1 calc R U . . .
C28 C 0.6676(2) 0.3687(2) 0.15607(18) 0.0398(6) Uani 1 1 d . . . . .
H28 H 0.7532 0.3830 0.1499 0.048 Uiso 1 1 calc R U . . .
C29 C 0.6113(2) 0.2903(2) 0.18958(17) 0.0361(5) Uani 1 1 d . . . . .
H29 H 0.6567 0.2506 0.2061 0.043 Uiso 1 1 calc R U . . .
C30 C 0.4868(2) 0.27252(18) 0.19778(14) 0.0276(5) Uani 1 1 d . . . . .
C31 C 0.2418(2) 0.37699(17) 0.23561(14) 0.0240(4) Uani 1 1 d . . . . .
H31 H 0.2896 0.4414 0.2220 0.029 Uiso 1 1 calc R U . . .
C32 C 0.0986(2) 0.34462(18) 0.19386(14) 0.0257(4) Uani 1 1 d . . . . .
C33 C 0.0574(2) 0.23031(18) 0.13814(15) 0.0273(5) Uani 1 1 d . . . . .
H33 H 0.0431 0.1847 0.1741 0.033 Uiso 1 1 calc R U . . .
C34 C 0.1782(2) 0.22921(17) 0.10765(14) 0.0265(4) Uani 1 1 d . . . . .
H34A H 0.1927 0.2667 0.0668 0.032 Uiso 1 1 calc R U . . .
H34B H 0.1732 0.1562 0.0831 0.032 Uiso 1 1 calc R U . . .
C35 C 0.2731(2) 0.40974(18) 0.32853(14) 0.0258(4) Uani 1 1 d . . . . .
C36 C 0.3660(2) 0.5085(2) 0.37121(16) 0.0324(5) Uani 1 1 d . . . . .
H36 H 0.4120 0.5502 0.3418 0.039 Uiso 1 1 calc R U . . .
C37 C 0.3929(3) 0.5478(2) 0.45633(17) 0.0371(6) Uani 1 1 d . . . . .
H37 H 0.4573 0.6153 0.4852 0.044 Uiso 1 1 calc R U . . .
C38 C 0.3244(3) 0.4867(2) 0.49792(15) 0.0351(5) Uani 1 1 d . . . . .
C39 C 0.2335(3) 0.3867(2) 0.45776(16) 0.0361(5) Uani 1 1 d . . . . .
H39 H 0.1886 0.3452 0.4877 0.043 Uiso 1 1 calc R U . . .
C40 C 0.2092(2) 0.34808(19) 0.37265(16) 0.0318(5) Uani 1 1 d . . . . .
H40 H 0.1483 0.2789 0.3443 0.038 Uiso 1 1 calc R U . . .
C41 C 0.0098(2) 0.3629(2) 0.25151(16) 0.0339(5) Uani 1 1 d . . . . .
C42 C -0.0339(4) 0.4996(4) 0.3428(2) 0.0620(10) Uani 1 1 d . . . . .
H42A H -0.1251 0.4543 0.3183 0.074 Uiso 0.517(10) 1 calc R U P A 1
H42B H -0.0235 0.5730 0.3467 0.074 Uiso 0.517(10) 1 calc R U P A 1
H42C H 0.0098 0.5211 0.4010 0.074 Uiso 0.483(10) 1 calc R U P A 2
H42D H -0.1177 0.4417 0.3327 0.074 Uiso 0.483(10) 1 calc R U P A 2
C43 C 0.0011(8) 0.4944(7) 0.4284(4) 0.066(2) Uani 0.517(10) 1 d . . P A 1
H43A H -0.0541 0.5178 0.4619 0.099 Uiso 0.517(10) 1 calc R U P A 1
H43B H -0.0109 0.4216 0.4252 0.099 Uiso 0.517(10) 1 calc R U P A 1
H43C H 0.0908 0.5404 0.4535 0.099 Uiso 0.517(10) 1 calc R U P A 1
C43' C -0.0517(9) 0.5921(7) 0.3225(7) 0.082(4) Uani 0.483(10) 1 d . . P A 2
H43D H -0.1040 0.6183 0.3570 0.123 Uiso 0.483(10) 1 calc R U P A 2
H43E H 0.0321 0.6484 0.3326 0.123 Uiso 0.483(10) 1 calc R U P A 2
H43F H -0.0948 0.5695 0.2646 0.123 Uiso 0.483(10) 1 calc R U P A 2
C44 C -0.0639(2) 0.18709(19) 0.07115(18) 0.0348(5) Uani 1 1 d . . . . .
H44A H -0.1343 0.2005 0.0949 0.042 Uiso 1 1 calc R U . . .
H44B H -0.0494 0.2229 0.0293 0.042 Uiso 1 1 calc R U . . .
O15 O 0.0300(7) 0.7797(5) 0.4820(4) 0.166(2) Uiso 1 1 d D . . . .
O16 O 0.1666(7) 0.9355(6) 0.5166(4) 0.169(2) Uiso 1 1 d D . . . .
C45 C 0.1082(10) 0.8597(7) 0.5441(5) 0.159(3) Uiso 1 1 d D . . . .
C46 C 0.1522(8) 0.8892(7) 0.6332(5) 0.132(3) Uiso 1 1 d D . . . .
H46A H 0.0930 0.9153 0.6606 0.198 Uiso 1 1 calc R U . . .
H46B H 0.2381 0.9446 0.6511 0.198 Uiso 1 1 calc R U . . .
H46C H 0.1548 0.8273 0.6475 0.198 Uiso 1 1 calc R U . . .
C47 C 0.1330(8) 0.9163(6) 0.4251(5) 0.131(3) Uiso 1 1 d D . . . .
H47A H 0.1985 0.8973 0.3988 0.158 Uiso 1 1 calc R U . . .
H47B H 0.0488 0.8579 0.3998 0.158 Uiso 1 1 calc R U . . .
C48 C 0.1285(14) 1.0152(10) 0.4143(9) 0.245(7) Uiso 1 1 d D . . . .
H48A H 0.1006 1.0520 0.4603 0.368 Uiso 1 1 calc R U . . .
H48B H 0.0680 0.9987 0.3629 0.368 Uiso 1 1 calc R U . . .
H48C H 0.2140 1.0603 0.4125 0.368 Uiso 1 1 calc R U . . .

loop_
_atom_site_aniso_label
_atom_site_aniso_U_11
_atom_site_aniso_U_22
_atom_site_aniso_U_33
_atom_site_aniso_U_23
_atom_site_aniso_U_13
_atom_site_aniso_U_12
Br1 0.1787(6) 0.0778(3) 0.02722(18) 0.01897(18) 0.0231(2) 0.0734(3)
N1 0.0321(10) 0.0264(10) 0.0393(11) 0.0057(8) 0.0090(9) 0.0152(8)
N2 0.0383(11) 0.0249(9) 0.0300(10) 0.0108(8) 0.0109(9) 0.0137(9)
N3 0.0308(11) 0.0322(11) 0.0513(14) 0.0192(10) 0.0157(10) 0.0111(9)
O1 0.0315(9) 0.0235(8) 0.0359(9) 0.0068(7) 0.0024(7) 0.0109(7)
O2 0.0291(9) 0.0550(12) 0.0517(12) 0.0200(10) 0.0042(8) 0.0135(9)
O3 0.0459(11) 0.0442(10) 0.0396(10) 0.0185(8) 0.0033(8) 0.0258(9)
O4 0.0450(11) 0.0327(9) 0.0408(11) 0.0005(8) 0.0159(9) 0.0027(8)
O5 0.0493(11) 0.0428(10) 0.0444(11) 0.0107(9) 0.0168(9) 0.0303(9)
O6 0.109(2) 0.0543(14) 0.0496(14) 0.0316(12) 0.0146(14) 0.0152(14)
O7 0.0839(18) 0.0310(11) 0.0780(17) 0.0194(11) 0.0449(15) 0.0181(11)
C1 0.0306(11) 0.0243(10) 0.0265(11) 0.0094(9) 0.0055(9) 0.0130(9)
C2 0.0249(10) 0.0220(10) 0.0263(11) 0.0081(8) 0.0043(8) 0.0094(8)
C3 0.0255(11) 0.0289(11) 0.0270(11) 0.0111(9) 0.0060(9) 0.0112(9)
C4 0.0312(12) 0.0307(12) 0.0309(12) 0.0088(10) 0.0058(10) 0.0096(10)
C5 0.0286(12) 0.0394(14) 0.0410(14) 0.0112(11) 0.0047(11) 0.0041(10)
C6 0.0248(12) 0.0524(16) 0.0500(16) 0.0168(13) 0.0087(11) 0.0115(11)
C7 0.0316(13) 0.0472(15) 0.0513(17) 0.0154(13) 0.0146(12) 0.0200(12)
C8 0.0297(12) 0.0310(12) 0.0338(12) 0.0111(10) 0.0090(10) 0.0128(9)
C9 0.0265(10) 0.0225(10) 0.0252(11) 0.0083(8) 0.0060(8) 0.0112(8)
C10 0.0283(11) 0.0241(10) 0.0253(11) 0.0073(9) 0.0062(9) 0.0129(8)
C11 0.0261(11) 0.0229(10) 0.0297(11) 0.0093(9) 0.0075(9) 0.0107(8)
C12 0.0281(11) 0.0255(10) 0.0276(11) 0.0105(9) 0.0074(9) 0.0119(9)
C13 0.0356(12) 0.0298(11) 0.0265(11) 0.0107(9) 0.0083(9) 0.0193(10)
C14 0.0496(16) 0.0374(13) 0.0354(14) 0.0152(11) 0.0161(12) 0.0185(12)
C15 0.082(2) 0.0519(17) 0.0417(16) 0.0263(14) 0.0318(16) 0.0350(17)
C16 0.094(3) 0.0528(17) 0.0243(13) 0.0142(12) 0.0162(14) 0.0465(18)
C17 0.0660(19) 0.0426(15) 0.0292(13) 0.0026(11) 0.0009(13) 0.0320(14)
C18 0.0427(14) 0.0326(12) 0.0296(12) 0.0068(10) 0.0051(10) 0.0190(11)
C19 0.0326(13) 0.0391(13) 0.0319(12) 0.0107(10) 0.0079(10) 0.0205(11)
C20 0.0581(19) 0.070(2) 0.0520(18) 0.0267(16) 0.0045(15) 0.0421(17)
C21 0.066(2) 0.071(2) 0.0502(19) 0.0198(17) -0.0017(16) 0.0357(19)
C22 0.0336(12) 0.0274(11) 0.0395(13) 0.0145(10) 0.0146(10) 0.0135(9)
Br2 0.04934(19) 0.0685(2) 0.02565(15) 0.00260(13) 0.00485(12) 0.03044(16)
N4 0.0300(10) 0.0303(10) 0.0329(10) 0.0125(8) 0.0073(8) 0.0167(8)
N5 0.0355(11) 0.0255(9) 0.0316(10) 0.0102(8) 0.0086(8) 0.0154(8)
N6 0.0262(10) 0.0298(11) 0.0563(15) 0.0108(10) 0.0029(10) 0.0067(8)
O8 0.0348(9) 0.0279(8) 0.0388(9) 0.0151(7) 0.0153(7) 0.0153(7)
O9 0.0355(10) 0.0652(14) 0.0521(13) 0.0244(11) 0.0205(9) 0.0166(10)
O10 0.0449(11) 0.0494(11) 0.0434(11) 0.0088(9) 0.0184(9) 0.0310(9)
O11 0.0458(11) 0.0456(11) 0.0560(13) 0.0310(10) 0.0117(10) 0.0136(9)
O12 0.0401(10) 0.0465(11) 0.0469(11) 0.0197(9) 0.0070(8) 0.0266(9)
O13 0.0638(15) 0.0344(11) 0.0805(18) 0.0235(11) -0.0157(13) 0.0068(10)
O14 0.117(3) 0.0386(12) 0.0554(16) 0.0002(11) 0.0170(16) 0.0138(14)
C23 0.0302(11) 0.0248(10) 0.0243(11) 0.0060(8) 0.0064(9) 0.0137(9)
C24 0.0247(10) 0.0217(10) 0.0253(10) 0.0070(8) 0.0076(8) 0.0111(8)
C25 0.0251(10) 0.0245(10) 0.0233(10) 0.0036(8) 0.0066(8) 0.0103(8)
C26 0.0329(12) 0.0288(11) 0.0314(12) 0.0073(9) 0.0107(10) 0.0112(9)
C27 0.0343(13) 0.0354(13) 0.0362(13) 0.0076(11) 0.0149(11) 0.0055(10)
C28 0.0255(12) 0.0475(15) 0.0392(14) 0.0048(12) 0.0124(10) 0.0102(11)
C29 0.0276(12) 0.0430(14) 0.0369(13) 0.0069(11) 0.0061(10) 0.0172(10)
C30 0.0267(11) 0.0287(11) 0.0250(11) 0.0037(9) 0.0036(9) 0.0117(9)
C31 0.0246(10) 0.0230(10) 0.0264(11) 0.0071(8) 0.0076(8) 0.0113(8)
C32 0.0256(11) 0.0269(11) 0.0300(11) 0.0118(9) 0.0094(9) 0.0134(9)
C33 0.0250(11) 0.0242(10) 0.0331(12) 0.0104(9) 0.0044(9) 0.0093(8)
C34 0.0276(11) 0.0232(10) 0.0271(11) 0.0051(9) 0.0046(9) 0.0104(8)
C35 0.0252(10) 0.0270(11) 0.0269(11) 0.0051(9) 0.0066(9) 0.0146(9)
C36 0.0289(11) 0.0308(12) 0.0342(13) 0.0059(10) 0.0077(10) 0.0107(9)
C37 0.0321(12) 0.0361(13) 0.0327(13) -0.0008(10) 0.0024(10) 0.0110(10)
C38 0.0369(13) 0.0473(14) 0.0242(11) 0.0054(10) 0.0045(10) 0.0251(11)
C39 0.0415(14) 0.0420(14) 0.0306(13) 0.0138(11) 0.0114(11) 0.0202(11)
C40 0.0349(12) 0.0287(11) 0.0315(12) 0.0085(10) 0.0076(10) 0.0125(10)
C41 0.0294(12) 0.0481(14) 0.0328(13) 0.0166(11) 0.0112(10) 0.0211(11)
C42 0.062(2) 0.091(3) 0.0484(19) 0.0101(18) 0.0238(16) 0.054(2)
C43 0.063(4) 0.098(6) 0.049(4) 0.014(4) 0.019(3) 0.051(4)
C43' 0.061(5) 0.054(5) 0.128(9) 0.001(5) 0.034(5) 0.034(4)
C44 0.0286(12) 0.0266(11) 0.0453(14) 0.0099(10) 0.0003(11) 0.0094(9)

loop_
_atom_type_symbol
_atom_type_description
_atom_type_scat_dispersion_real
_atom_type_scat_dispersion_imag
_atom_type_scat_source
C C 0.0181 0.0091 'International Tables Vol C Tables 4.2.6.8 and 6.1.1.4'
H H 0.0000 0.0000 'International Tables Vol C Tables 4.2.6.8 and 6.1.1.4'
N N 0.0311 0.0180 'International Tables Vol C Tables 4.2.6.8 and 6.1.1.4'
O O 0.0492 0.0322 'International Tables Vol C Tables 4.2.6.8 and 6.1.1.4'
Br Br -0.6763 1.2805 'International Tables Vol C Tables 4.2.6.8 and 6.1.1.4'

loop_
_geom_angle_atom_site_label_1
_geom_angle_atom_site_label_2
_geom_angle_atom_site_label_3
_geom_angle
C1 N1 C8 112.0(2)
O4 N2 O5 123.4(2)
O4 N2 C10 120.8(2)
O5 N2 C10 115.5(2)
O7 N3 O6 123.5(2)
O7 N3 C22 119.5(2)
O6 N3 C22 116.9(2)
C19 O3 C20 116.5(2)
O1 C1 N1 125.5(2)
O1 C1 C2 126.2(2)
N1 C1 C2 108.12(19)
C3 C2 C12 115.85(19)
C3 C2 C1 101.59(18)
C12 C2 C1 106.38(17)
C3 C2 C9 112.87(18)
C12 C2 C9 104.01(17)
C1 C2 C9 116.46(18)
C4 C3 C8 119.7(2)
C4 C3 C2 131.1(2)
C8 C3 C2 109.2(2)
C3 C4 C5 118.6(2)
C6 C5 C4 120.5(3)
C5 C6 C7 121.5(3)
C8 C7 C6 117.0(3)
C7 C8 C3 122.6(2)
C7 C8 N1 128.3(2)
C3 C8 N1 109.1(2)
C13 C9 C10 117.35(19)
C13 C9 C2 115.20(18)
C10 C9 C2 105.81(17)
C19 C10 C11 114.23(19)
C19 C10 N2 103.85(18)
C11 C10 N2 107.07(18)
C19 C10 C9 116.76(19)
C11 C10 C9 104.79(17)
N2 C10 C9 109.81(17)
C22 C11 C12 115.4(2)
C22 C11 C10 115.79(18)
C12 C11 C10 103.01(17)
C11 C12 C2 102.77(18)
C14 C13 C18 118.0(2)
C14 C13 C9 118.7(2)
C18 C13 C9 123.3(2)
C13 C14 C15 121.4(3)
C16 C15 C14 118.7(3)
C17 C16 C15 121.6(3)
C17 C16 Br1 119.0(3)
C15 C16 Br1 119.3(3)
C16 C17 C18 119.3(3)
C17 C18 C13 120.8(3)
O2 C19 O3 126.5(2)
O2 C19 C10 123.4(2)
O3 C19 C10 110.1(2)
O3 C20 C21 110.9(3)
N3 C22 C11 110.07(19)
C23 N4 C30 111.99(19)
O11 N5 O12 124.2(2)
O11 N5 C32 120.4(2)
O12 N5 C32 115.35(19)
O14 N6 O13 124.1(3)
O14 N6 C44 116.9(2)
O13 N6 C44 119.0(3)
C41 O10 C42 117.8(3)
O8 C23 N4 125.4(2)
O8 C23 C24 126.3(2)
N4 C23 C24 108.09(19)
C25 C24 C23 101.76(17)
C25 C24 C34 114.15(18)
C23 C24 C34 106.78(17)
C25 C24 C31 113.78(17)
C23 C24 C31 117.05(18)
C34 C24 C31 103.55(17)
C26 C25 C30 120.2(2)
C26 C25 C24 131.0(2)
C30 C25 C24 108.83(19)
C25 C26 C27 118.6(2)
C28 C27 C26 120.4(2)
C27 C28 C29 121.4(2)
C30 C29 C28 117.3(2)
C29 C30 C25 122.1(2)
C29 C30 N4 128.6(2)
C25 C30 N4 109.2(2)
C35 C31 C32 115.88(18)
C35 C31 C24 117.77(18)
C32 C31 C24 105.78(17)
C33 C32 C41 114.6(2)
C33 C32 N5 108.24(18)
C41 C32 N5 102.73(18)
C33 C32 C31 104.97(17)
C41 C32 C31 116.2(2)
N5 C32 C31 109.97(18)
C44 C33 C34 114.9(2)
C44 C33 C32 117.08(19)
C34 C33 C32 102.83(17)
C33 C34 C24 102.60(18)
C36 C35 C40 118.7(2)
C36 C35 C31 117.7(2)
C40 C35 C31 123.5(2)
C35 C36 C37 121.2(2)
C38 C37 C36 118.6(2)
C37 C38 C39 121.9(2)
C37 C38 Br2 118.4(2)
C39 C38 Br2 119.7(2)
C38 C39 C40 118.7(2)
C39 C40 C35 120.8(2)
O9 C41 O10 126.8(2)
O9 C41 C32 123.6(3)
O10 C41 C32 109.6(2)
O10 C42 C43' 105.8(5)
O10 C42 C43 112.7(4)
N6 C44 C33 109.3(2)
C45 O16 C47 117.8(7)
O16 C45 O15 108.4(8)
O16 C45 C46 111.6(8)
O15 C45 C46 140.0(9)
C48 C47 O16 107.1(9)

loop_
_geom_bond_atom_site_label_1
_geom_bond_atom_site_label_2
_geom_bond_distance
Br1 C16 1.904(3)
N1 C1 1.352(3)
N1 C8 1.406(3)
N2 O4 1.181(3)
N2 O5 1.236(3)
N2 C10 1.546(3)
N3 O7 1.203(3)
N3 O6 1.208(4)
N3 C22 1.501(3)
O1 C1 1.227(3)
O2 C19 1.195(3)
O3 C19 1.332(3)
O3 C20 1.466(3)
C1 C2 1.550(3)
C2 C3 1.508(3)
C2 C12 1.549(3)
C2 C9 1.572(3)
C3 C4 1.385(3)
C3 C8 1.394(3)
C4 C5 1.398(4)
C5 C6 1.387(4)
C6 C7 1.396(4)
C7 C8 1.379(4)
C9 C13 1.510(3)
C9 C10 1.561(3)
C10 C19 1.531(3)
C10 C11 1.540(3)
C11 C22 1.520(3)
C11 C12 1.530(3)
C13 C14 1.388(4)
C13 C18 1.396(4)
C14 C15 1.392(4)
C15 C16 1.374(5)
C16 C17 1.369(5)
C17 C18 1.390(4)
C20 C21 1.480(5)
Br2 C38 1.905(3)
N4 C23 1.352(3)
N4 C30 1.403(3)
N5 O11 1.172(3)
N5 O12 1.231(3)
N5 C32 1.549(3)
N6 O14 1.202(4)
N6 O13 1.215(3)
N6 C44 1.498(3)
O8 C23 1.229(3)
O9 C41 1.192(3)
O10 C41 1.331(3)
O10 C42 1.460(3)
C23 C24 1.545(3)
C24 C25 1.510(3)
C24 C34 1.550(3)
C24 C31 1.573(3)
C25 C26 1.381(3)
C25 C30 1.395(3)
C26 C27 1.399(4)
C27 C28 1.390(4)
C28 C29 1.394(4)
C29 C30 1.382(3)
C31 C35 1.518(3)
C31 C32 1.559(3)
C32 C33 1.533(3)
C32 C41 1.535(3)
C33 C44 1.521(3)
C33 C34 1.530(3)
C35 C36 1.385(3)
C35 C40 1.394(3)
C36 C37 1.391(4)
C37 C38 1.376(4)
C38 C39 1.381(4)
C39 C40 1.391(4)
C42 C43' 1.511(10)
C42 C43 1.519(8)
O15 C45 1.305(7)
O16 C45 1.302(7)
O16 C47 1.516(7)
C45 C46 1.468(8)
C47 C48 1.478(9)
